data_4349924
loop_
_publ_author_name
'Gaur, Ruchi'

_publ_section_title
;
 Selective anionic dye adsorption, topology and luminescence study of
 structurally diverse cadmium(ii) coordination polymers
;
_journal_issue 1
_journal_name_full 'Inorganic Chemistry Frontiers'
_journal_page_first 278
_journal_paper_doi 10.1039/C8QI01039K
_journal_volume 6
_journal_year 2019
_chemical_formula_sum 'C14 H32 Cd3 N4 O23'
_chemical_formula_weight 961.63
_space_group_crystal_system triclinic
_space_group_IT_number 2
_space_group_name_Hall '-P 1'
_space_group_name_H-M_alt 'P -1'
_atom_sites_solution_hydrogens mixed
_audit_creation_method SHELXL-2017/1
_audit_update_record
;
2018-11-22 deposited with the CCDC.
2018-11-27 downloaded from the CCDC.
;
_cell_angle_alpha 90.842(6)
_cell_angle_beta 100.808(7)
_cell_angle_gamma 97.102(6)
_cell_formula_units_Z 2
_cell_length_a 8.4865(6)
_cell_length_b 13.3852(10)
_cell_length_c 13.4110(11)
_cell_measurement_reflns_used 7965
_cell_measurement_temperature 100(2)
_cell_measurement_theta_max 29.084
_cell_measurement_theta_min 2.93
_cell_volume 1483.8(2)
_computing_structure_refinement 'SHELXL-2017/1 (Sheldrick, 2017)'
_diffrn_ambient_temperature 100(2)
_diffrn_measured_fraction_theta_full 0.998
_diffrn_measured_fraction_theta_max 0.842
_diffrn_measurement_device_type '\f and \w scans'
_diffrn_radiation_type MoK\a
_diffrn_radiation_wavelength 0.71073
_diffrn_reflns_av_R_equivalents 0.0245
_diffrn_reflns_av_unetI/netI 0.0456
_diffrn_reflns_Laue_measured_fraction_full 0.998
_diffrn_reflns_Laue_measured_fraction_max 0.842
_diffrn_reflns_limit_h_max 11
_diffrn_reflns_limit_h_min -6
_diffrn_reflns_limit_k_max 17
_diffrn_reflns_limit_k_min -17
_diffrn_reflns_limit_l_max 18
_diffrn_reflns_limit_l_min -16
_diffrn_reflns_number 11283
_diffrn_reflns_point_group_measured_fraction_full 0.998
_diffrn_reflns_point_group_measured_fraction_max 0.842
_diffrn_reflns_theta_full 25.242
_diffrn_reflns_theta_max 29.084
_diffrn_reflns_theta_min 2.929
_diffrn_source 'fine-focus sealed tube'
_exptl_absorpt_coefficient_mu 2.230
_exptl_absorpt_correction_type none
_exptl_crystal_density_diffrn 2.152
_exptl_crystal_description block
_exptl_crystal_F_000 944
_exptl_crystal_size_max 0.15
_exptl_crystal_size_mid 0.14
_exptl_crystal_size_min 0.13
_refine_diff_density_max 1.177
_refine_diff_density_min -1.067
_refine_diff_density_rms 0.132
_refine_ls_extinction_method none
_refine_ls_goodness_of_fit_ref 1.042
_refine_ls_hydrogen_treatment mixed
_refine_ls_matrix_type full
_refine_ls_number_parameters 409
_refine_ls_number_reflns 6718
_refine_ls_number_restraints 0
_refine_ls_restrained_S_all 1.042
_refine_ls_R_factor_all 0.0517
_refine_ls_R_factor_gt 0.0396
_refine_ls_shift/su_max 0.001
_refine_ls_shift/su_mean 0.000
_refine_ls_structure_factor_coef Fsqd
_refine_ls_weighting_details 'w=1/[\s^2^(Fo^2^)+(0.0450P)^2^+2.6018P] where P=(Fo^2^+2Fc^2^)/3'
_refine_ls_weighting_scheme calc
_refine_ls_wR_factor_gt 0.0953
_refine_ls_wR_factor_ref 0.1026
_reflns_Friedel_coverage 0.000
_reflns_number_gt 5526
_reflns_number_total 6718
_reflns_threshold_expression 'I > 2\s(I)'
_cod_data_source_file c8qi01039k2.cif
_cod_data_source_block shelx
_cod_depositor_comments
;
The following automatic conversions were performed:

data item '_exptl_absorpt_correction_type' value 'None' was changed
to 'none' in accordance with the
/home/saulius/struct/COD-crude-data/automatic-downloads/DataCite-retrospective/RSC/depositions/lib/dictionaries/cif_core.dic
dictionary named 'cif_core.dic' version 2.4.2 last updated on
2011-04-26.

Automatic conversion script
Id: cif_fix_values 6909 2019-04-08 15:41:33Z antanas 
;
_cod_database_code 4349924
_shelx_shelxl_version_number 2017/1
_shelx_space_group_comment
;
The symmetry employed for this shelxl refinement is uniquely defined
by the following loop, which should always be used as a source of
symmetry information in preference to the above space-group names.
They are only intended as comments.
;

loop_
_space_group_symop_operation_xyz
'x, y, z'
'-x, -y, -z'

loop_
_atom_site_label
_atom_site_type_symbol
_atom_site_fract_x
_atom_site_fract_y
_atom_site_fract_z
_atom_site_U_iso_or_equiv
_atom_site_adp_type
_atom_site_occupancy
_atom_site_site_symmetry_order
_atom_site_calc_flag
_atom_site_refinement_flags_posn
_atom_site_refinement_flags_adp
Cd01 Cd 0.39754(4) 0.23929(2) 0.74254(2) 0.02269(9) Uani 1 1 d . .
Cd02 Cd 0.04174(5) 0.30215(3) 0.37215(3) 0.03324(11) Uani 1 1 d . .
Cd03 Cd 0.91631(4) 0.28110(3) 0.93341(3) 0.03167(10) Uani 1 1 d . .
O004 O 0.6464(4) 0.3065(2) 0.8495(3) 0.0302(7) Uani 1 1 d . .
O005 O 0.5614(4) 0.1173(2) 0.6754(3) 0.0313(7) Uani 1 1 d . .
O006 O 0.7705(4) 0.4319(3) 0.9523(3) 0.0368(8) Uani 1 1 d . .
O007 O 1.1332(4) 0.3676(3) 1.0508(3) 0.0377(8) Uani 1 1 d . .
O008 O 0.0121(4) 0.3894(3) 0.8223(3) 0.0353(8) Uani 1 1 d . .
N009 N 0.4095(4) 0.4183(3) 0.7551(3) 0.0260(8) Uani 1 1 d . .
O010 O 0.5651(4) 0.3141(2) 0.6211(3) 0.0324(8) Uani 1 1 d . .
O011 O 0.4446(4) 0.1277(2) 0.8766(3) 0.0375(9) Uani 1 1 d . .
O012 O 0.3229(5) 0.3335(3) 0.4158(3) 0.0414(9) Uani 1 1 d . .
H01A H 0.357196 0.309686 0.475063 0.062 Uiso 1 1 d R U
O013 O -0.0147(4) 0.1911(3) 0.4878(3) 0.0337(8) Uani 1 1 d . .
O014 O 0.3737(5) -0.0209(3) 0.9366(3) 0.0479(10) Uani 1 1 d . .
O015 O 0.2205(4) 0.2514(3) 0.5858(3) 0.0337(8) Uani 1 1 d . .
N016 N 0.2232(4) 0.0811(3) 0.6939(3) 0.0243(8) Uani 1 1 d . .
O017 O 0.1939(4) 0.2830(2) 0.8303(3) 0.0346(8) Uani 1 1 d . .
O018 O 0.0495(6) 0.4073(3) 0.2380(3) 0.0538(11) Uani 1 1 d . .
H01C H -0.043476 0.425540 0.218155 0.081 Uiso 1 1 d R U
H01D H 0.066494 0.374329 0.187155 0.081 Uiso 1 1 d R U
O019 O 0.8272(5) 0.1379(3) 0.8336(3) 0.0546(12) Uani 1 1 d . .
H01E H 0.907956 0.111154 0.821414 0.082 Uiso 1 1 d R U
H01F H 0.779202 0.153783 0.775450 0.082 Uiso 1 1 d R U
O020 O 0.0943(6) 0.2002(3) 0.2407(3) 0.0538(11) Uani 1 1 d . .
O021 O 0.7815(6) 0.2186(3) 1.0582(3) 0.0543(11) Uani 1 1 d . .
H02A H 0.847787 0.219455 1.114892 0.081 Uiso 1 1 d R U
H02B H 0.747752 0.156099 1.044821 0.081 Uiso 1 1 d R U
O022 O -0.2247(6) 0.2310(4) 0.2740(4) 0.0672(13) Uani 1 1 d . .
O023 O 0.1888(7) 0.0733(3) 0.1865(4) 0.0742(15) Uani 1 1 d . .
O024 O 1.0943(6) 0.1543(4) 0.9906(4) 0.0644(13) Uani 1 1 d . .
H02C H 1.039984 0.102298 1.009752 0.097 Uiso 1 1 d R U
H02D H 1.161026 0.177018 1.044538 0.097 Uiso 1 1 d R U
C025 C 0.4748(6) 0.4660(4) 0.6688(4) 0.0352(12) Uani 1 1 d . .
H02E H 0.507842 0.537220 0.685367 0.042 Uiso 1 1 calc R U
H02F H 0.389536 0.459892 0.608915 0.042 Uiso 1 1 calc R U
C026 C 0.2066(6) 0.0258(4) 0.7877(4) 0.0294(10) Uani 1 1 d . .
H02G H 0.187195 -0.045935 0.770868 0.035 Uiso 1 1 calc R U
H02H H 0.113065 0.044194 0.812033 0.035 Uiso 1 1 calc R U
C027 C 0.6175(6) 0.4192(4) 0.6446(5) 0.0380(12) Uani 1 1 d . .
H02I H 0.654104 0.451179 0.587080 0.046 Uiso 1 1 calc R U
H02J H 0.706418 0.427900 0.702442 0.046 Uiso 1 1 calc R U
C028 C 0.4719(6) 0.0173(4) 0.6627(4) 0.0347(12) Uani 1 1 d . .
H02K H 0.485884 -0.015359 0.727360 0.042 Uiso 1 1 calc R U
H02L H 0.513624 -0.022666 0.615075 0.042 Uiso 1 1 calc R U
C029 C 0.1442(6) 0.3645(3) 0.8064(4) 0.0264(10) Uani 1 1 d . .
O030 O 0.2065(6) 0.1005(4) 0.3482(4) 0.0663(13) Uani 1 1 d . .
C031 C 0.2957(6) 0.0226(3) 0.6242(4) 0.0295(10) Uani 1 1 d . .
H03A H 0.282469 0.053204 0.558572 0.035 Uiso 1 1 calc R U
H03B H 0.238419 -0.045251 0.614784 0.035 Uiso 1 1 calc R U
N032 N 0.1648(6) 0.1241(3) 0.2603(4) 0.0433(12) Uani 1 1 d . .
C033 C 0.2436(6) 0.4409(3) 0.7517(4) 0.0317(11) Uani 1 1 d . .
H03C H 0.189784 0.442203 0.681323 0.038 Uiso 1 1 calc R U
H03D H 0.247756 0.507391 0.782580 0.038 Uiso 1 1 calc R U
C035 C 0.5120(6) 0.4523(4) 0.8539(4) 0.0350(12) Uani 1 1 d . .
H03E H 0.445136 0.447624 0.905331 0.042 Uiso 1 1 calc R U
H03F H 0.553590 0.522758 0.850376 0.042 Uiso 1 1 calc R U
O036 O -0.2629(7) 0.3395(4) 0.3768(4) 0.0823(17) Uani 1 1 d . .
C037 C 0.3539(6) 0.0471(3) 0.8722(4) 0.0300(10) Uani 1 1 d . .
C038 C 0.6232(6) 0.1519(4) 0.5879(4) 0.0382(12) Uani 1 1 d . .
H03G H 0.536653 0.145718 0.528683 0.046 Uiso 1 1 calc R U
H03H H 0.705142 0.111570 0.574920 0.046 Uiso 1 1 calc R U
O039 O -0.4700(7) 0.2557(5) 0.2820(6) 0.104(2) Uani 1 1 d . .
N040 N -0.3280(7) 0.2709(4) 0.3086(4) 0.0474(12) Uani 1 1 d . .
C041 C 0.0942(6) 0.1900(3) 0.5656(4) 0.0278(10) Uani 1 1 d . .
C042 C 0.0679(5) 0.1082(4) 0.6396(4) 0.0287(10) Uani 1 1 d . .
H04A H 0.007780 0.131431 0.688273 0.034 Uiso 1 1 calc R U
H04B H 0.004366 0.049059 0.603078 0.034 Uiso 1 1 calc R U
C043 C 0.6945(6) 0.2595(4) 0.6079(4) 0.0355(12) Uani 1 1 d . .
H04C H 0.778285 0.266521 0.668589 0.043 Uiso 1 1 calc R U
H04D H 0.741696 0.284493 0.551100 0.043 Uiso 1 1 calc R U
C044 C 0.6539(6) 0.3936(3) 0.8874(4) 0.0274(10) Uani 1 1 d . .
O047 O -0.5845(6) 0.2703(5) 0.0587(5) 0.0830(17) Uani 1 1 d G .
H04E H -0.518988 0.263493 0.019064 0.125 Uiso 1 1 d G U
H04F H -0.525980 0.300080 0.111797 0.125 Uiso 1 1 d G U
H01B H 0.373(8) 0.304(5) 0.373(5) 0.05(2) Uiso 1 1 d . .

loop_
_atom_site_aniso_label
_atom_site_aniso_U_11
_atom_site_aniso_U_22
_atom_site_aniso_U_33
_atom_site_aniso_U_23
_atom_site_aniso_U_13
_atom_site_aniso_U_12
Cd01 0.02148(17) 0.01962(15) 0.02545(18) -0.00012(12) 0.00186(13) 0.00089(12)
Cd02 0.0370(2) 0.03176(19) 0.0309(2) 0.00031(15) 0.00933(16) 0.00021(15)
Cd03 0.0277(2) 0.03150(19) 0.0318(2) 0.00311(15) -0.00083(15) -0.00208(14)
O004 0.0253(17) 0.0260(16) 0.0368(19) -0.0030(14) -0.0001(14) 0.0029(13)
O005 0.0284(18) 0.0282(16) 0.0360(19) -0.0060(15) 0.0062(15) -0.0009(13)
O006 0.0305(19) 0.0360(18) 0.039(2) -0.0037(16) -0.0013(16) -0.0023(15)
O007 0.037(2) 0.0349(18) 0.036(2) -0.0001(16) -0.0013(16) -0.0038(15)
O008 0.0236(18) 0.0423(19) 0.043(2) 0.0082(17) 0.0113(16) 0.0079(15)
N009 0.0199(19) 0.0217(18) 0.038(2) 0.0009(16) 0.0095(17) 0.0029(14)
O010 0.0234(17) 0.0339(17) 0.042(2) -0.0027(16) 0.0122(15) 0.0028(14)
O011 0.041(2) 0.0284(17) 0.0332(19) 0.0056(15) -0.0103(16) -0.0083(15)
O012 0.040(2) 0.047(2) 0.036(2) 0.0087(18) 0.0077(18) 0.0023(18)
O013 0.0285(18) 0.0421(19) 0.0268(18) 0.0080(15) -0.0026(14) 0.0020(15)
O014 0.051(2) 0.0330(18) 0.046(2) 0.0189(17) -0.0162(19) -0.0100(17)
O015 0.0286(19) 0.0374(18) 0.0306(18) 0.0107(15) -0.0008(14) -0.0044(14)
N016 0.0217(19) 0.0254(18) 0.0242(19) 0.0010(15) 0.0010(15) 0.0022(15)
O017 0.036(2) 0.0285(17) 0.043(2) 0.0074(15) 0.0154(17) 0.0060(14)
O018 0.082(3) 0.040(2) 0.049(3) 0.0109(19) 0.026(2) 0.026(2)
O019 0.048(3) 0.040(2) 0.068(3) -0.011(2) -0.016(2) 0.0170(18)
O020 0.071(3) 0.046(2) 0.046(2) -0.0076(19) 0.002(2) 0.031(2)
O021 0.079(3) 0.045(2) 0.034(2) 0.0063(18) 0.011(2) -0.014(2)
O022 0.060(3) 0.090(4) 0.058(3) -0.001(3) 0.015(2) 0.026(3)
O023 0.101(4) 0.041(2) 0.089(4) -0.013(3) 0.032(3) 0.023(3)
O024 0.062(3) 0.059(3) 0.063(3) 0.003(2) -0.010(2) 0.008(2)
C025 0.035(3) 0.027(2) 0.049(3) 0.016(2) 0.018(2) 0.005(2)
C026 0.027(2) 0.032(2) 0.027(2) 0.004(2) 0.0008(19) -0.0019(19)
C027 0.034(3) 0.028(2) 0.054(3) 0.002(2) 0.019(3) -0.005(2)
C028 0.033(3) 0.027(2) 0.043(3) -0.010(2) 0.003(2) 0.004(2)
C029 0.024(2) 0.029(2) 0.025(2) -0.0013(19) 0.0016(18) 0.0022(18)
O030 0.074(3) 0.061(3) 0.072(3) 0.028(3) 0.023(3) 0.021(2)
C031 0.031(3) 0.028(2) 0.027(2) -0.0079(19) 0.002(2) 0.0017(19)
N032 0.041(3) 0.030(2) 0.063(3) 0.000(2) 0.016(2) 0.0084(19)
C033 0.023(2) 0.027(2) 0.048(3) 0.007(2) 0.011(2) 0.0053(18)
C035 0.028(3) 0.029(2) 0.047(3) -0.008(2) 0.006(2) 0.002(2)
O036 0.100(4) 0.070(3) 0.070(4) -0.004(3) -0.010(3) 0.020(3)
C037 0.031(3) 0.022(2) 0.032(3) 0.0026(19) -0.005(2) 0.0023(18)
C038 0.032(3) 0.046(3) 0.038(3) -0.010(2) 0.011(2) 0.005(2)
O039 0.038(3) 0.128(5) 0.138(6) -0.047(5) 0.012(3) -0.008(3)
N040 0.048(3) 0.051(3) 0.046(3) 0.009(2) 0.011(2) 0.016(2)
C041 0.023(2) 0.029(2) 0.031(3) 0.002(2) 0.0034(19) 0.0049(18)
C042 0.018(2) 0.034(2) 0.032(3) 0.004(2) -0.0001(19) 0.0004(18)
C043 0.028(3) 0.041(3) 0.041(3) -0.005(2) 0.015(2) 0.006(2)
C044 0.024(2) 0.028(2) 0.029(2) 0.0006(19) 0.0065(19) -0.0013(18)
O047 0.051(3) 0.098(4) 0.100(5) -0.007(4) 0.007(3) 0.020(3)

loop_
_atom_type_symbol
_atom_type_description
_atom_type_scat_dispersion_real
_atom_type_scat_dispersion_imag
_atom_type_scat_source
C C 0.0033 0.0016 'International Tables Vol C Tables 4.2.6.8 and 6.1.1.4'
H H 0.0000 0.0000 'International Tables Vol C Tables 4.2.6.8 and 6.1.1.4'
N N 0.0061 0.0033 'International Tables Vol C Tables 4.2.6.8 and 6.1.1.4'
O O 0.0106 0.0060 'International Tables Vol C Tables 4.2.6.8 and 6.1.1.4'
Cd Cd -0.8075 1.2024 'International Tables Vol C Tables 4.2.6.8 and 6.1.1.4'

loop_
_geom_angle_atom_site_label_1
_geom_angle_atom_site_label_2
_geom_angle_atom_site_label_3
_geom_angle
_geom_angle_site_symmetry_1
_geom_angle_site_symmetry_3
O011 Cd01 O015 140.26(12) . .
O011 Cd01 O004 73.37(12) . .
O015 Cd01 O004 145.71(12) . .
O011 Cd01 N009 127.59(13) . .
O015 Cd01 N009 85.08(13) . .
O004 Cd01 N009 71.26(12) . .
O011 Cd01 O017 82.80(13) . .
O015 Cd01 O017 89.74(12) . .
O004 Cd01 O017 104.50(12) . .
N009 Cd01 O017 70.32(12) . .
O011 Cd01 N016 71.55(12) . .
O015 Cd01 N016 69.05(12) . .
O004 Cd01 N016 141.48(12) . .
N009 Cd01 N016 145.38(13) . .
O017 Cd01 N016 86.43(12) . .
O011 Cd01 O010 133.50(13) . .
O015 Cd01 O010 72.82(12) . .
O004 Cd01 O010 76.28(12) . .
N009 Cd01 O010 71.67(12) . .
O017 Cd01 O010 139.24(11) . .
N016 Cd01 O010 118.77(12) . .
O011 Cd01 O005 77.10(13) . .
O015 Cd01 O005 95.21(12) . .
O004 Cd01 O005 85.47(11) . .
N009 Cd01 O005 135.47(12) . .
O017 Cd01 O005 154.01(11) . .
N016 Cd01 O005 71.73(11) . .
O010 Cd01 O005 66.08(11) . .
O013 Cd02 O018 169.07(15) . .
O013 Cd02 O012 101.44(13) . .
O018 Cd02 O012 89.22(16) . .
O013 Cd02 O020 103.33(14) . .
O018 Cd02 O020 75.19(14) . .
O012 Cd02 O020 83.68(16) . .
O013 Cd02 O022 84.62(15) . .
O018 Cd02 O022 84.58(18) . .
O012 Cd02 O022 157.73(15) . .
O020 Cd02 O022 74.05(16) . .
O008 Cd03 O019 102.05(15) 1_655 .
O008 Cd03 O021 160.77(14) 1_655 .
O019 Cd03 O021 91.55(16) . .
O008 Cd03 O007 83.07(13) 1_655 .
O019 Cd03 O007 145.29(14) . .
O021 Cd03 O007 93.52(14) . .
O008 Cd03 O004 87.43(12) 1_655 .
O019 Cd03 O004 76.24(13) . .
O021 Cd03 O004 82.62(15) . .
O007 Cd03 O004 138.46(12) . .
O008 Cd03 O024 113.46(15) 1_655 .
O019 Cd03 O024 71.69(15) . .
O021 Cd03 O024 83.57(17) . .
O007 Cd03 O024 74.81(14) . .
O004 Cd03 O024 144.57(14) . .
O008 Cd03 O006 77.83(12) 1_655 .
O019 Cd03 O006 128.60(13) . .
O021 Cd03 O006 83.07(14) . .
O007 Cd03 O006 86.10(12) . .
O004 Cd03 O006 52.36(11) . .
O024 Cd03 O006 155.90(14) . .
C044 O004 Cd01 116.9(3) . .
C044 O004 Cd03 94.8(3) . .
Cd01 O004 Cd03 148.25(14) . .
C038 O005 C028 114.6(4) . .
C038 O005 Cd01 113.2(3) . .
C028 O005 Cd01 110.1(3) . .
C044 O006 Cd03 90.1(3) . .
C029 O008 Cd03 108.6(3) . 1_455
C033 N009 C035 110.3(4) . .
C033 N009 C025 109.7(4) . .
C035 N009 C025 111.7(4) . .
C033 N009 Cd01 107.2(3) . .
C035 N009 Cd01 107.2(3) . .
C025 N009 Cd01 110.7(3) . .
C043 O010 C027 112.7(4) . .
C043 O010 Cd01 114.5(3) . .
C027 O010 Cd01 111.4(3) . .
C037 O011 Cd01 118.5(3) . .
C041 O013 Cd02 115.5(3) . .
C041 O015 Cd01 118.1(3) . .
C042 N016 C031 109.4(4) . .
C042 N016 C026 112.4(4) . .
C031 N016 C026 111.5(4) . .
C042 N016 Cd01 106.2(3) . .
C031 N016 Cd01 108.8(3) . .
C026 N016 Cd01 108.4(3) . .
C029 O017 Cd01 114.4(3) . .
N032 O020 Cd02 120.7(4) . .
N040 O022 Cd02 107.3(4) . .
N009 C025 C027 113.0(4) . .
N016 C026 C037 113.5(4) . .
O010 C027 C025 107.6(4) . .
O005 C028 C031 110.4(4) . .
O017 C029 O008 124.4(5) . .
O017 C029 C033 119.8(4) . .
O008 C029 C033 115.9(4) . .
N016 C031 C028 112.6(4) . .
O030 N032 O020 120.7(5) . .
O030 N032 O023 122.1(5) . .
O020 N032 O023 117.3(5) . .
N009 C033 C029 113.1(4) . .
N009 C035 C044 114.8(4) . .
O011 C037 O014 123.9(4) . .
O011 C037 C026 120.3(4) . .
O014 C037 C026 115.9(4) . .
O005 C038 C043 108.3(4) . .
O039 N040 O022 127.5(6) . .
O039 N040 O036 120.8(6) . .
O022 N040 O036 111.5(6) . .
O015 C041 O013 124.8(5) . .
O015 C041 C042 118.3(4) . .
O013 C041 C042 116.8(4) . .
N016 C042 C041 111.0(4) . .
O010 C043 C038 106.5(4) . .
O006 C044 O004 122.4(4) . .
O006 C044 C035 119.4(4) . .
O004 C044 C035 118.2(4) . .

loop_
_geom_bond_atom_site_label_1
_geom_bond_atom_site_label_2
_geom_bond_distance
_geom_bond_site_symmetry_2
Cd01 O011 2.363(3) .
Cd01 O015 2.364(3) .
Cd01 O004 2.384(3) .
Cd01 N009 2.387(4) .
Cd01 O017 2.389(3) .
Cd01 N016 2.433(4) .
Cd01 O010 2.498(3) .
Cd01 O005 2.530(3) .
Cd02 O013 2.239(3) .
Cd02 O018 2.306(4) .
Cd02 O012 2.331(4) .
Cd02 O020 2.355(4) .
Cd02 O022 2.463(5) .
Cd03 O008 2.283(4) 1_655
Cd03 O019 2.285(4) .
Cd03 O021 2.309(4) .
Cd03 O007 2.354(3) .
Cd03 O004 2.422(3) .
Cd03 O024 2.447(5) .
Cd03 O006 2.528(4) .
O004 C044 1.254(5) .
O005 C038 1.432(6) .
O005 C028 1.446(6) .
O006 C044 1.240(6) .
O008 C029 1.262(6) .
N009 C033 1.469(6) .
N009 C035 1.473(6) .
N009 C025 1.494(6) .
O010 C043 1.429(6) .
O010 C027 1.434(6) .
O011 C037 1.239(6) .
O013 C041 1.259(6) .
O014 C037 1.268(6) .
O015 C041 1.251(6) .
N016 C042 1.471(6) .
N016 C031 1.476(6) .
N016 C026 1.489(6) .
O017 C029 1.242(6) .
O020 N032 1.251(6) .
O022 N040 1.236(6) .
O023 N032 1.254(6) .
C025 C027 1.514(7) .
C026 C037 1.516(6) .
C028 C031 1.499(7) .
C029 C033 1.528(6) .
O030 N032 1.223(7) .
C035 C044 1.521(7) .
O036 N040 1.282(7) .
C038 C043 1.491(7) .
O039 N040 1.182(7) .
C041 C042 1.513(7) .

loop_
_geom_torsion_atom_site_label_1
_geom_torsion_atom_site_label_2
_geom_torsion_atom_site_label_3
_geom_torsion_atom_site_label_4
_geom_torsion
_geom_torsion_site_symmetry_1
C033 N009 C025 C027 -160.3(4) .
C035 N009 C025 C027 77.1(5) .
Cd01 N009 C025 C027 -42.3(5) .
C042 N016 C026 C037 -147.3(4) .
C031 N016 C026 C037 89.4(5) .
Cd01 N016 C026 C037 -30.3(4) .
C043 O010 C027 C025 -173.5(4) .
Cd01 O010 C027 C025 -43.2(5) .
N009 C025 C027 O010 58.3(6) .
C038 O005 C028 C031 -90.8(5) .
Cd01 O005 C028 C031 38.1(5) .
Cd01 O017 C029 O008 160.8(4) .
Cd01 O017 C029 C033 -17.6(5) .
Cd03 O008 C029 O017 13.8(6) 1_455
Cd03 O008 C029 C033 -167.7(3) 1_455
C042 N016 C031 C028 163.6(4) .
C026 N016 C031 C028 -71.5(5) .
Cd01 N016 C031 C028 48.1(5) .
O005 C028 C031 N016 -60.1(6) .
Cd02 O020 N032 O030 0.7(7) .
Cd02 O020 N032 O023 180.0(4) .
C035 N009 C033 C029 -79.9(5) .
C025 N009 C033 C029 156.7(4) .
Cd01 N009 C033 C029 36.4(5) .
O017 C029 C033 N009 -14.0(6) .
O008 C029 C033 N009 167.5(4) .
C033 N009 C035 C044 152.4(4) .
C025 N009 C035 C044 -85.4(5) .
Cd01 N009 C035 C044 36.1(5) .
Cd01 O011 C037 O014 175.7(4) .
Cd01 O011 C037 C026 -5.9(6) .
N016 C026 C037 O011 26.1(7) .
N016 C026 C037 O014 -155.4(4) .
C028 O005 C038 C043 173.4(4) .
Cd01 O005 C038 C043 46.0(5) .
Cd02 O022 N040 O039 -179.3(7) .
Cd02 O022 N040 O036 4.8(6) .
Cd01 O015 C041 O013 175.9(4) .
Cd01 O015 C041 C042 -3.7(6) .
Cd02 O013 C041 O015 7.0(6) .
Cd02 O013 C041 C042 -173.4(3) .
C031 N016 C042 C041 -73.2(5) .
C026 N016 C042 C041 162.4(4) .
Cd01 N016 C042 C041 44.0(4) .
O015 C041 C042 N016 -29.4(6) .
O013 C041 C042 N016 151.0(4) .
C027 O010 C043 C038 178.0(4) .
Cd01 O010 C043 C038 49.3(5) .
O005 C038 C043 O010 -62.5(5) .
Cd03 O006 C044 O004 5.2(5) .
Cd03 O006 C044 C035 -176.4(4) .
Cd01 O004 C044 O006 172.3(4) .
Cd03 O004 C044 O006 -5.5(5) .
Cd01 O004 C044 C035 -6.1(6) .
Cd03 O004 C044 C035 176.1(4) .
N009 C035 C044 O006 159.8(4) .
N009 C035 C044 O004 -21.7(7) .
